data_7104460
loop_
_publ_author_name
'Iida, Azusa'
'Yamaguchi, Shigehiro'

_publ_section_title
;
 Intense solid-state blue emission with a small Stokes' shift:
 pi-stacking protection of the diphenylanthracene skeleton.
;
_journal_issue 21
_journal_name_full 'Chemical communications (Cambridge, England)'
_journal_page_first 3002
_journal_page_last 3004
_journal_paper_doi 10.1039/b901794a
_journal_volume 34
_journal_year 2009
_chemical_formula_sum 'C42 H28 F10 Si2'
_chemical_formula_weight 778.82
_chemical_melting_point 503
_chemical_name_common 9,10-bis(2-dimethylpentafluorophenylsilylphenyl)anthracene
_chemical_name_systematic
;
9,10-bis(2-dimethylpentafluorophenylsilylphenyl)anthracene
;
_space_group_IT_number 2
_symmetry_cell_setting triclinic
_symmetry_space_group_name_Hall '-P 1'
_symmetry_space_group_name_H-M 'P -1'
_atom_sites_solution_hydrogens geom
_atom_sites_solution_primary direct
_atom_sites_solution_secondary difmap
_audit_creation_method SHELXL-97
_cell_angle_alpha 66.101(5)
_cell_angle_beta 80.559(6)
_cell_angle_gamma 78.204(6)
_cell_formula_units_Z 2
_cell_length_a 9.5475(13)
_cell_length_b 12.9922(14)
_cell_length_c 15.7118(16)
_cell_measurement_reflns_used 5351
_cell_measurement_temperature 100(2)
_cell_measurement_theta_max 31.5050
_cell_measurement_theta_min 2.4898
_cell_volume 1737.0(3)
_computing_cell_refinement 'CrystalClear (Rigaku Corp., 2000)'
_computing_data_collection 'CrystalClear (Rigaku Corp., 2000)'
_computing_data_reduction 'CrystalClear (Rigaku Corp., 2000)'
_computing_molecular_graphics 'ORTEP 3 for windows'
_computing_structure_refinement 'SHELXL-97 (Sheldrick, 1997)'
_computing_structure_solution 'SHELXS-97 (Sheldrick, 1990)'
_diffrn_ambient_temperature 100(2)
_diffrn_measured_fraction_theta_full 0.973
_diffrn_measured_fraction_theta_max 0.973
_diffrn_measurement_device_type
;
Saturn70 CCD (4x4 bin mode) with MicroMax-007
;
_diffrn_radiation_monochromator graphite
_diffrn_radiation_source 'fine-focus sealed tube'
_diffrn_radiation_type MoK\a
_diffrn_radiation_wavelength 0.71070
_diffrn_reflns_av_R_equivalents 0.0237
_diffrn_reflns_av_sigmaI/netI 0.0352
_diffrn_reflns_limit_h_max 11
_diffrn_reflns_limit_h_min -11
_diffrn_reflns_limit_k_max 15
_diffrn_reflns_limit_k_min -15
_diffrn_reflns_limit_l_max 18
_diffrn_reflns_limit_l_min -13
_diffrn_reflns_number 11475
_diffrn_reflns_theta_full 25.00
_diffrn_reflns_theta_max 25.00
_diffrn_reflns_theta_min 2.49
_exptl_absorpt_coefficient_mu 0.188
_exptl_absorpt_correction_T_max 0.9633
_exptl_absorpt_correction_T_min 0.9633
_exptl_absorpt_correction_type multi-scan
_exptl_absorpt_process_details 'Jacobson, R. (1998) Private communication'
_exptl_crystal_colour Colorless
_exptl_crystal_density_diffrn 1.489
_exptl_crystal_density_method 'not measured'
_exptl_crystal_description block
_exptl_crystal_F_000 796
_exptl_crystal_size_max 0.20
_exptl_crystal_size_mid 0.20
_exptl_crystal_size_min 0.20
_refine_diff_density_max 0.278
_refine_diff_density_min -0.231
_refine_diff_density_rms 0.045
_refine_ls_extinction_coef none
_refine_ls_extinction_method none
_refine_ls_goodness_of_fit_ref 1.053
_refine_ls_hydrogen_treatment constr
_refine_ls_matrix_type full
_refine_ls_number_parameters 491
_refine_ls_number_reflns 5945
_refine_ls_number_restraints 0
_refine_ls_restrained_S_all 1.053
_refine_ls_R_factor_all 0.0463
_refine_ls_R_factor_gt 0.0369
_refine_ls_shift/su_max 0.001
_refine_ls_shift/su_mean 0.000
_refine_ls_structure_factor_coef Fsqd
_refine_ls_weighting_details 'calc w=1/[\s^2^(Fo^2^)+(0.0463P)^2^+0.6527P] where P=(Fo^2^+2Fc^2^)/3'
_refine_ls_weighting_scheme calc
_refine_ls_wR_factor_gt 0.0893
_refine_ls_wR_factor_ref 0.0946
_reflns_number_gt 5001
_reflns_number_total 5945
_reflns_threshold_expression >2sigma(I)
_cod_data_source_file b901794a.txt
_cod_data_source_block 169-2
_cod_original_sg_symbol_H-M P-1
_cod_database_code 7104460

loop_
_symmetry_equiv_pos_as_xyz
'x, y, z'
'-x, -y, -z'

loop_
_atom_site_label
_atom_site_type_symbol
_atom_site_fract_x
_atom_site_fract_y
_atom_site_fract_z
_atom_site_U_iso_or_equiv
_atom_site_adp_type
_atom_site_occupancy
_atom_site_symmetry_multiplicity
_atom_site_calc_flag
_atom_site_refinement_flags
_atom_site_disorder_assembly
_atom_site_disorder_group
C1 C 0.21844(19) 0.49149(15) 0.96783(13) 0.0197(4) Uani 1 1 d . . .
H1 H 0.1366 0.5174 1.0013 0.024 Uiso 1 1 calc R . .
C2 C 0.1996(2) 0.44793(15) 0.90580(13) 0.0218(4) Uani 1 1 d . . .
H2 H 0.1056 0.4432 0.8967 0.026 Uiso 1 1 calc R . .
C3 C 0.3209(2) 0.40949(15) 0.85448(13) 0.0216(4) Uani 1 1 d . . .
H3 H 0.3072 0.3808 0.8101 0.026 Uiso 1 1 calc R . .
C4 C 0.45559(19) 0.41346(15) 0.86832(12) 0.0188(4) Uani 1 1 d . . .
H4 H 0.5351 0.3872 0.8334 0.023 Uiso 1 1 calc R . .
C5 C 0.48125(19) 0.45636(14) 0.93435(12) 0.0153(4) Uani 1 1 d . . .
C6 C 0.35858(19) 0.49926(14) 0.98388(12) 0.0155(4) Uani 1 1 d . . .
C7 C 0.37883(19) 0.54535(14) 1.04714(12) 0.0160(4) Uani 1 1 d . . .
C8 C 0.25117(18) 0.59442(15) 1.09528(12) 0.0162(4) Uani 1 1 d . . .
C9 C 0.2033(2) 0.52819(16) 1.18597(13) 0.0213(4) Uani 1 1 d . . .
H5 H 0.2532 0.4536 1.2161 0.026 Uiso 1 1 calc R . .
C10 C 0.0841(2) 0.56901(17) 1.23335(13) 0.0240(4) Uani 1 1 d . . .
H6 H 0.0524 0.5226 1.2952 0.029 Uiso 1 1 calc R . .
C11 C 0.0116(2) 0.67786(17) 1.18990(14) 0.0242(4) Uani 1 1 d . . .
H7 H -0.0704 0.7064 1.2216 0.029 Uiso 1 1 calc R . .
C12 C 0.05909(19) 0.74463(16) 1.10039(13) 0.0217(4) Uani 1 1 d . . .
H8 H 0.0090 0.8195 1.0718 0.026 Uiso 1 1 calc R . .
C13 C 0.17876(18) 0.70621(15) 1.04987(12) 0.0168(4) Uani 1 1 d . . .
Si1 Si 0.23142(5) 0.80721(4) 0.92782(3) 0.01842(13) Uani 1 1 d . . .
C14 C 0.1372(2) 0.95419(16) 0.90965(15) 0.0284(5) Uani 1 1 d . . .
H9 H 0.1791 1.0087 0.8519 0.043 Uiso 1 1 calc R . .
H10 H 0.1480 0.9725 0.9627 0.043 Uiso 1 1 calc R . .
H11 H 0.0349 0.9586 0.9048 0.043 Uiso 1 1 calc R . .
C15 C 0.1937(2) 0.76776(17) 0.83386(14) 0.0296(5) Uani 1 1 d . . .
H12 H 0.0923 0.7587 0.8418 0.044 Uiso 1 1 calc R . .
H13 H 0.2544 0.6959 0.8371 0.044 Uiso 1 1 calc R . .
H14 H 0.2143 0.8278 0.7729 0.044 Uiso 1 1 calc R . .
C16 C 0.43002(19) 0.81499(15) 0.91982(13) 0.0216(4) Uani 1 1 d . . .
C17 C 0.4780(2) 0.84677(17) 0.98288(14) 0.0286(5) Uani 1 1 d . . .
C18 C 0.6202(3) 0.84929(19) 0.98690(17) 0.0417(6) Uani 1 1 d . . .
C19 C 0.7215(2) 0.8199(2) 0.92513(19) 0.0470(7) Uani 1 1 d . . .
C20 C 0.6806(2) 0.78987(19) 0.85971(18) 0.0427(6) Uani 1 1 d . . .
C21 C 0.5375(2) 0.78764(17) 0.85819(15) 0.0299(5) Uani 1 1 d . . .
F1 F 0.38214(14) 0.87292(10) 1.04751(8) 0.0365(3) Uani 1 1 d . . .
F2 F 0.65974(17) 0.87608(12) 1.05281(11) 0.0628(5) Uani 1 1 d . . .
F3 F 0.86073(14) 0.81917(13) 0.92940(13) 0.0751(6) Uani 1 1 d . . .
F4 F 0.78095(15) 0.76077(12) 0.79914(11) 0.0656(5) Uani 1 1 d . . .
F5 F 0.50512(14) 0.75597(11) 0.79290(9) 0.0410(3) Uani 1 1 d . . .
C22 C 0.54739(19) 0.66969(15) 0.55874(13) 0.0198(4) Uani 1 1 d . . .
H15 H 0.4684 0.7164 0.5771 0.024 Uiso 1 1 calc R . .
C23 C 0.6831(2) 0.68266(15) 0.56295(13) 0.0232(4) Uani 1 1 d . . .
H16 H 0.6980 0.7378 0.5845 0.028 Uiso 1 1 calc R . .
C24 C 0.8030(2) 0.61458(16) 0.53541(13) 0.0235(4) Uani 1 1 d . . .
H17 H 0.8976 0.6266 0.5360 0.028 Uiso 1 1 calc R . .
C25 C 0.78291(19) 0.53202(15) 0.50814(13) 0.0202(4) Uani 1 1 d . . .
H18 H 0.8643 0.4857 0.4916 0.024 Uiso 1 1 calc R . .
C26 C 0.64251(19) 0.51345(14) 0.50386(12) 0.0162(4) Uani 1 1 d . . .
C27 C 0.52073(19) 0.58671(14) 0.52706(12) 0.0168(4) Uani 1 1 d . . .
C28 C 0.38019(19) 0.57409(14) 0.52124(12) 0.0163(4) Uani 1 1 d . . .
C29 C 0.25520(18) 0.65477(14) 0.54058(12) 0.0163(4) Uani 1 1 d . . .
C30 C 0.1844(2) 0.62393(16) 0.62999(13) 0.0220(4) Uani 1 1 d . . .
H19 H 0.2151 0.5517 0.6765 0.026 Uiso 1 1 calc R . .
C31 C 0.0703(2) 0.69585(16) 0.65294(14) 0.0242(4) Uani 1 1 d . . .
H20 H 0.0242 0.6734 0.7147 0.029 Uiso 1 1 calc R . .
C32 C 0.0241(2) 0.80048(16) 0.58535(14) 0.0242(4) Uani 1 1 d . . .
H21 H -0.0545 0.8503 0.6001 0.029 Uiso 1 1 calc R . .
C33 C 0.09351(19) 0.83220(15) 0.49580(13) 0.0215(4) Uani 1 1 d . . .
H22 H 0.0609 0.9043 0.4498 0.026 Uiso 1 1 calc R . .
C34 C 0.21015(18) 0.76156(14) 0.47075(12) 0.0162(4) Uani 1 1 d . . .
Si2 Si 0.29706(5) 0.81593(4) 0.34696(3) 0.01831(13) Uani 1 1 d . . .
C35 C 0.1751(2) 0.93723(17) 0.26987(14) 0.0302(5) Uani 1 1 d . . .
H23 H 0.2210 0.9641 0.2058 0.045 Uiso 1 1 calc R . .
H24 H 0.1555 0.9994 0.2924 0.045 Uiso 1 1 calc R . .
H25 H 0.0847 0.9120 0.2709 0.045 Uiso 1 1 calc R . .
C36 C 0.3449(2) 0.70904(17) 0.29266(14) 0.0289(5) Uani 1 1 d . . .
H26 H 0.2591 0.6774 0.2946 0.043 Uiso 1 1 calc R . .
H27 H 0.4178 0.6477 0.3271 0.043 Uiso 1 1 calc R . .
H28 H 0.3831 0.7456 0.2275 0.043 Uiso 1 1 calc R . .
C37 C 0.46437(19) 0.87387(15) 0.34876(12) 0.0178(4) Uani 1 1 d . . .
C38 C 0.45097(19) 0.96532(15) 0.37556(13) 0.0196(4) Uani 1 1 d . . .
C39 C 0.5652(2) 1.00831(15) 0.38473(13) 0.0217(4) Uani 1 1 d . . .
C40 C 0.7029(2) 0.95887(15) 0.36772(13) 0.0215(4) Uani 1 1 d . . .
C41 C 0.72315(19) 0.86879(16) 0.33978(13) 0.0226(4) Uani 1 1 d . . .
C42 C 0.6058(2) 0.82939(15) 0.32987(12) 0.0204(4) Uani 1 1 d . . .
F6 F 0.31840(11) 1.01493(9) 0.39697(8) 0.0293(3) Uani 1 1 d . . .
F7 F 0.54461(12) 1.09621(9) 0.41209(8) 0.0305(3) Uani 1 1 d . . .
F8 F 0.81567(12) 0.99719(10) 0.37903(8) 0.0313(3) Uani 1 1 d . . .
F9 F 0.85749(11) 0.81970(10) 0.32366(8) 0.0334(3) Uani 1 1 d . . .
F10 F 0.63516(12) 0.74083(9) 0.30224(8) 0.0310(3) Uani 1 1 d . . .

loop_
_atom_site_aniso_label
_atom_site_aniso_U_11
_atom_site_aniso_U_22
_atom_site_aniso_U_33
_atom_site_aniso_U_23
_atom_site_aniso_U_13
_atom_site_aniso_U_12
C1 0.0179(9) 0.0184(9) 0.0229(10) -0.0087(8) -0.0032(7) -0.0002(7)
C2 0.0189(9) 0.0203(10) 0.0275(10) -0.0088(8) -0.0074(8) -0.0023(7)
C3 0.0290(10) 0.0197(10) 0.0199(10) -0.0102(8) -0.0098(8) -0.0003(8)
C4 0.0223(10) 0.0170(9) 0.0177(10) -0.0087(8) -0.0027(7) 0.0007(7)
C5 0.0199(9) 0.0111(8) 0.0136(9) -0.0039(7) -0.0032(7) -0.0001(7)
C6 0.0181(9) 0.0121(9) 0.0144(9) -0.0035(7) -0.0035(7) 0.0002(7)
C7 0.0182(9) 0.0128(9) 0.0147(9) -0.0039(7) -0.0023(7) 0.0001(7)
C8 0.0154(9) 0.0187(9) 0.0189(9) -0.0111(8) -0.0014(7) -0.0039(7)
C9 0.0246(10) 0.0203(10) 0.0201(10) -0.0084(8) -0.0019(8) -0.0045(8)
C10 0.0254(10) 0.0330(11) 0.0192(10) -0.0130(9) 0.0033(8) -0.0144(9)
C11 0.0167(9) 0.0348(11) 0.0305(11) -0.0234(9) 0.0064(8) -0.0082(8)
C12 0.0179(9) 0.0213(10) 0.0297(11) -0.0149(8) -0.0009(8) -0.0014(8)
C13 0.0141(9) 0.0190(9) 0.0209(10) -0.0107(8) -0.0019(7) -0.0033(7)
Si1 0.0157(3) 0.0170(3) 0.0209(3) -0.0060(2) -0.0024(2) -0.00116(19)
C14 0.0228(10) 0.0212(10) 0.0347(12) -0.0063(9) -0.0026(9) 0.0011(8)
C15 0.0351(12) 0.0288(11) 0.0244(11) -0.0051(9) -0.0079(9) -0.0104(9)
C16 0.0186(9) 0.0162(9) 0.0230(10) -0.0002(8) -0.0027(8) -0.0024(7)
C17 0.0295(11) 0.0236(11) 0.0257(11) 0.0014(9) -0.0084(9) -0.0077(8)
C18 0.0430(14) 0.0298(12) 0.0424(14) 0.0103(10) -0.0245(12) -0.0193(10)
C19 0.0196(11) 0.0351(13) 0.0606(17) 0.0143(12) -0.0116(11) -0.0118(10)
C20 0.0201(11) 0.0275(12) 0.0540(15) 0.0053(11) 0.0090(10) -0.0006(9)
C21 0.0252(11) 0.0208(10) 0.0317(12) -0.0011(9) 0.0029(9) -0.0011(8)
F1 0.0489(8) 0.0370(7) 0.0276(7) -0.0114(5) -0.0080(6) -0.0137(6)
F2 0.0721(11) 0.0514(9) 0.0636(10) 0.0046(7) -0.0444(8) -0.0327(8)
F3 0.0232(7) 0.0597(10) 0.1036(13) 0.0200(9) -0.0220(8) -0.0187(7)
F4 0.0305(8) 0.0483(9) 0.0846(11) -0.0069(8) 0.0280(7) -0.0001(6)
F5 0.0422(8) 0.0400(7) 0.0375(7) -0.0182(6) 0.0128(6) -0.0051(6)
C22 0.0218(10) 0.0148(9) 0.0224(10) -0.0080(8) -0.0048(8) 0.0015(7)
C23 0.0276(10) 0.0179(10) 0.0281(11) -0.0109(8) -0.0096(8) -0.0022(8)
C24 0.0184(9) 0.0218(10) 0.0314(11) -0.0097(8) -0.0077(8) -0.0023(8)
C25 0.0170(9) 0.0185(9) 0.0246(10) -0.0087(8) -0.0037(7) 0.0006(7)
C26 0.0177(9) 0.0141(9) 0.0151(9) -0.0040(7) -0.0029(7) -0.0009(7)
C27 0.0189(9) 0.0132(9) 0.0167(9) -0.0047(7) -0.0030(7) 0.0000(7)
C28 0.0180(9) 0.0131(9) 0.0139(9) -0.0023(7) -0.0021(7) 0.0004(7)
C29 0.0140(9) 0.0163(9) 0.0221(10) -0.0105(8) -0.0029(7) -0.0021(7)
C30 0.0234(10) 0.0198(10) 0.0210(10) -0.0067(8) -0.0024(8) -0.0015(8)
C31 0.0215(10) 0.0302(11) 0.0241(10) -0.0153(9) 0.0042(8) -0.0058(8)
C32 0.0180(9) 0.0248(10) 0.0346(12) -0.0190(9) 0.0014(8) -0.0009(8)
C33 0.0199(9) 0.0164(9) 0.0285(11) -0.0095(8) -0.0043(8) 0.0002(7)
C34 0.0152(9) 0.0148(9) 0.0201(9) -0.0079(7) -0.0023(7) -0.0023(7)
Si2 0.0195(3) 0.0178(3) 0.0178(3) -0.0064(2) -0.0025(2) -0.0036(2)
C35 0.0266(11) 0.0301(11) 0.0266(11) 0.0000(9) -0.0079(8) -0.0074(9)
C36 0.0413(12) 0.0311(11) 0.0210(10) -0.0151(9) 0.0019(9) -0.0131(9)
C37 0.0192(9) 0.0182(9) 0.0137(9) -0.0044(7) -0.0002(7) -0.0027(7)
C38 0.0175(9) 0.0182(9) 0.0212(10) -0.0077(8) -0.0009(7) 0.0010(7)
C39 0.0298(11) 0.0172(9) 0.0195(10) -0.0088(8) -0.0032(8) -0.0024(8)
C40 0.0215(10) 0.0221(10) 0.0199(10) -0.0049(8) -0.0025(7) -0.0076(8)
C41 0.0156(9) 0.0249(10) 0.0244(10) -0.0092(8) 0.0034(7) -0.0014(8)
C42 0.0250(10) 0.0188(9) 0.0185(10) -0.0096(8) 0.0015(7) -0.0037(8)
F6 0.0207(6) 0.0279(6) 0.0435(7) -0.0218(5) -0.0017(5) 0.0036(5)
F7 0.0363(7) 0.0246(6) 0.0390(7) -0.0206(5) -0.0040(5) -0.0045(5)
F8 0.0247(6) 0.0326(7) 0.0389(7) -0.0116(5) -0.0070(5) -0.0105(5)
F9 0.0176(6) 0.0368(7) 0.0470(7) -0.0214(6) 0.0056(5) -0.0023(5)
F10 0.0286(6) 0.0297(6) 0.0432(7) -0.0268(6) 0.0057(5) -0.0025(5)

loop_
_atom_type_symbol
_atom_type_description
_atom_type_scat_dispersion_real
_atom_type_scat_dispersion_imag
_atom_type_scat_source
C C 0.0033 0.0016 'International Tables Vol C Tables 4.2.6.8 and 6.1.1.4'
H H 0.0000 0.0000 'International Tables Vol C Tables 4.2.6.8 and 6.1.1.4'
F F 0.0171 0.0103 'International Tables Vol C Tables 4.2.6.8 and 6.1.1.4'
Si Si 0.0817 0.0704 'International Tables Vol C Tables 4.2.6.8 and 6.1.1.4'

loop_
_geom_angle_atom_site_label_1
_geom_angle_atom_site_label_2
_geom_angle_atom_site_label_3
_geom_angle
_geom_angle_site_symmetry_1
_geom_angle_site_symmetry_3
_geom_angle_publ_flag
C2 C1 C6 121.62(17) . . ?
C1 C2 C3 119.95(17) . . ?
C4 C3 C2 120.58(17) . . ?
C3 C4 C5 121.61(17) . . ?
C7 C5 C4 121.81(16) 2_667 . ?
C7 C5 C6 120.21(16) 2_667 . ?
C4 C5 C6 117.96(16) . . ?
C7 C6 C1 121.96(16) . . ?
C7 C6 C5 119.82(16) . . ?
C1 C6 C5 118.22(16) . . ?
C6 C7 C5 119.88(16) . 2_667 ?
C6 C7 C8 119.64(16) . . ?
C5 C7 C8 120.47(15) 2_667 . ?
C9 C8 C13 120.02(16) . . ?
C9 C8 C7 118.87(15) . . ?
C13 C8 C7 121.11(15) . . ?
C10 C9 C8 121.20(17) . . ?
C11 C10 C9 119.56(17) . . ?
C12 C11 C10 119.68(17) . . ?
C11 C12 C13 122.50(17) . . ?
C12 C13 C8 117.04(16) . . ?
C12 C13 Si1 117.80(13) . . ?
C8 C13 Si1 125.16(13) . . ?
C15 Si1 C14 109.04(10) . . ?
C15 Si1 C13 114.17(9) . . ?
C14 Si1 C13 109.57(9) . . ?
C15 Si1 C16 110.65(9) . . ?
C14 Si1 C16 105.29(9) . . ?
C13 Si1 C16 107.74(8) . . ?
C17 C16 C21 114.42(18) . . ?
C17 C16 Si1 118.92(15) . . ?
C21 C16 Si1 126.62(16) . . ?
F1 C17 C18 116.8(2) . . ?
F1 C17 C16 119.25(18) . . ?
C18 C17 C16 123.9(2) . . ?
F2 C18 C19 120.3(2) . . ?
F2 C18 C17 120.7(2) . . ?
C19 C18 C17 119.0(2) . . ?
F3 C19 C18 119.9(3) . . ?
F3 C19 C20 120.2(3) . . ?
C18 C19 C20 119.9(2) . . ?
F4 C20 C19 119.6(2) . . ?
F4 C20 C21 120.9(3) . . ?
C19 C20 C21 119.5(2) . . ?
F5 C21 C20 116.3(2) . . ?
F5 C21 C16 120.37(18) . . ?
C20 C21 C16 123.3(2) . . ?
C23 C22 C27 121.25(17) . . ?
C22 C23 C24 120.56(17) . . ?
C25 C24 C23 120.21(17) . . ?
C24 C25 C26 121.53(17) . . ?
C28 C26 C25 122.22(16) 2_666 . ?
C28 C26 C27 119.58(16) 2_666 . ?
C25 C26 C27 118.19(16) . . ?
C28 C27 C22 121.47(16) . . ?
C28 C27 C26 120.39(16) . . ?
C22 C27 C26 118.12(16) . . ?
C27 C28 C26 119.98(16) . 2_666 ?
C27 C28 C29 119.77(15) . . ?
C26 C28 C29 120.24(16) 2_666 . ?
C30 C29 C34 119.72(16) . . ?
C30 C29 C28 118.85(16) . . ?
C34 C29 C28 121.42(16) . . ?
C31 C30 C29 121.65(17) . . ?
C32 C31 C30 119.47(18) . . ?
C31 C32 C33 119.48(17) . . ?
C32 C33 C34 122.31(17) . . ?
C33 C34 C29 117.36(16) . . ?
C33 C34 Si2 118.09(13) . . ?
C29 C34 Si2 124.54(13) . . ?
C36 Si2 C35 106.83(10) . . ?
C36 Si2 C34 114.93(8) . . ?
C35 Si2 C34 110.29(9) . . ?
C36 Si2 C37 110.17(9) . . ?
C35 Si2 C37 107.11(9) . . ?
C34 Si2 C37 107.26(8) . . ?
C38 C37 C42 113.91(16) . . ?
C38 C37 Si2 119.90(13) . . ?
C42 C37 Si2 126.10(14) . . ?
F6 C38 C39 116.45(16) . . ?
F6 C38 C37 119.36(16) . . ?
C39 C38 C37 124.16(17) . . ?
F7 C39 C38 121.12(17) . . ?
F7 C39 C40 119.43(17) . . ?
C38 C39 C40 119.44(17) . . ?
F8 C40 C39 120.41(17) . . ?
F8 C40 C41 120.47(17) . . ?
C39 C40 C41 119.12(17) . . ?
F9 C41 C40 119.35(17) . . ?
F9 C41 C42 120.98(17) . . ?
C40 C41 C42 119.67(17) . . ?
F10 C42 C41 115.88(16) . . ?
F10 C42 C37 120.45(16) . . ?
C41 C42 C37 123.65(17) . . ?

loop_
_geom_bond_atom_site_label_1
_geom_bond_atom_site_label_2
_geom_bond_distance
_geom_bond_site_symmetry_2
_geom_bond_publ_flag
C1 C2 1.359(3) . ?
C1 C6 1.432(2) . ?
C2 C3 1.423(3) . ?
C3 C4 1.353(3) . ?
C4 C5 1.433(2) . ?
C5 C7 1.407(2) 2_667 ?
C5 C6 1.440(2) . ?
C6 C7 1.406(2) . ?
C7 C5 1.407(2) 2_667 ?
C7 C8 1.495(2) . ?
C8 C9 1.390(3) . ?
C8 C13 1.417(2) . ?
C9 C10 1.388(3) . ?
C10 C11 1.385(3) . ?
C11 C12 1.378(3) . ?
C12 C13 1.405(2) . ?
C13 Si1 1.8886(18) . ?
Si1 C15 1.853(2) . ?
Si1 C14 1.8648(19) . ?
Si1 C16 1.9004(19) . ?
C16 C17 1.385(3) . ?
C16 C21 1.386(3) . ?
C17 F1 1.353(2) . ?
C17 C18 1.377(3) . ?
C18 F2 1.345(3) . ?
C18 C19 1.366(4) . ?
C19 F3 1.340(2) . ?
C19 C20 1.371(4) . ?
C20 F4 1.346(3) . ?
C20 C21 1.377(3) . ?
C21 F5 1.347(3) . ?
C22 C23 1.355(3) . ?
C22 C27 1.436(2) . ?
C23 C24 1.419(3) . ?
C24 C25 1.362(3) . ?
C25 C26 1.426(2) . ?
C26 C28 1.410(2) 2_666 ?
C26 C27 1.442(2) . ?
C27 C28 1.406(2) . ?
C28 C26 1.410(2) 2_666 ?
C28 C29 1.498(2) . ?
C29 C30 1.391(3) . ?
C29 C34 1.411(2) . ?
C30 C31 1.385(3) . ?
C31 C32 1.382(3) . ?
C32 C33 1.387(3) . ?
C33 C34 1.403(2) . ?
C34 Si2 1.8887(18) . ?
Si2 C36 1.8542(19) . ?
Si2 C35 1.8633(19) . ?
Si2 C37 1.9086(19) . ?
C37 C38 1.390(3) . ?
C37 C42 1.391(3) . ?
C38 F6 1.354(2) . ?
C38 C39 1.374(3) . ?
C39 F7 1.344(2) . ?
C39 C40 1.375(3) . ?
C40 F8 1.339(2) . ?
C40 C41 1.377(3) . ?
C41 F9 1.344(2) . ?
C41 C42 1.378(3) . ?
C42 F10 1.351(2) . ?

loop_
_geom_torsion_atom_site_label_1
_geom_torsion_atom_site_label_2
_geom_torsion_atom_site_label_3
_geom_torsion_atom_site_label_4
_geom_torsion
_geom_torsion_site_symmetry_1
_geom_torsion_site_symmetry_2
_geom_torsion_site_symmetry_3
_geom_torsion_site_symmetry_4
_geom_torsion_publ_flag
C6 C1 C2 C3 -0.5(3) . . . . ?
C1 C2 C3 C4 1.5(3) . . . . ?
C2 C3 C4 C5 -0.2(3) . . . . ?
C3 C4 C5 C7 176.30(17) . . . 2_667 ?
C3 C4 C5 C6 -2.1(3) . . . . ?
C2 C1 C6 C7 179.29(17) . . . . ?
C2 C1 C6 C5 -1.8(3) . . . . ?
C7 C5 C6 C7 3.5(3) 2_667 . . . ?
C4 C5 C6 C7 -178.04(15) . . . . ?
C7 C5 C6 C1 -175.42(15) 2_667 . . . ?
C4 C5 C6 C1 3.0(2) . . . . ?
C1 C6 C7 C5 175.39(16) . . . 2_667 ?
C5 C6 C7 C5 -3.5(3) . . . 2_667 ?
C1 C6 C7 C8 -3.8(2) . . . . ?
C5 C6 C7 C8 177.34(15) . . . . ?
C6 C7 C8 C9 98.7(2) . . . . ?
C5 C7 C8 C9 -80.4(2) 2_667 . . . ?
C6 C7 C8 C13 -81.0(2) . . . . ?
C5 C7 C8 C13 99.9(2) 2_667 . . . ?
C13 C8 C9 C10 0.7(3) . . . . ?
C7 C8 C9 C10 -179.04(16) . . . . ?
C8 C9 C10 C11 -0.4(3) . . . . ?
C9 C10 C11 C12 -0.3(3) . . . . ?
C10 C11 C12 C13 0.8(3) . . . . ?
C11 C12 C13 C8 -0.5(3) . . . . ?
C11 C12 C13 Si1 -179.99(14) . . . . ?
C9 C8 C13 C12 -0.3(3) . . . . ?
C7 C8 C13 C12 179.44(16) . . . . ?
C9 C8 C13 Si1 179.24(13) . . . . ?
C7 C8 C13 Si1 -1.1(2) . . . . ?
C12 C13 Si1 C15 -108.56(15) . . . . ?
C8 C13 Si1 C15 71.95(17) . . . . ?
C12 C13 Si1 C14 14.06(17) . . . . ?
C8 C13 Si1 C14 -165.43(15) . . . . ?
C12 C13 Si1 C16 128.11(14) . . . . ?
C8 C13 Si1 C16 -51.37(17) . . . . ?
C15 Si1 C16 C17 178.08(14) . . . . ?
C14 Si1 C16 C17 60.41(16) . . . . ?
C13 Si1 C16 C17 -56.47(16) . . . . ?
C15 Si1 C16 C21 -4.52(19) . . . . ?
C14 Si1 C16 C21 -122.19(17) . . . . ?
C13 Si1 C16 C21 120.93(17) . . . . ?
C21 C16 C17 F1 -178.62(16) . . . . ?
Si1 C16 C17 F1 -0.9(2) . . . . ?
C21 C16 C17 C18 -1.4(3) . . . . ?
Si1 C16 C17 C18 176.32(16) . . . . ?
F1 C17 C18 F2 0.3(3) . . . . ?
C16 C17 C18 F2 -176.95(18) . . . . ?
F1 C17 C18 C19 177.85(18) . . . . ?
C16 C17 C18 C19 0.6(3) . . . . ?
F2 C18 C19 F3 -0.9(3) . . . . ?
C17 C18 C19 F3 -178.41(18) . . . . ?
F2 C18 C19 C20 178.34(19) . . . . ?
C17 C18 C19 C20 0.8(3) . . . . ?
F3 C19 C20 F4 -0.7(3) . . . . ?
C18 C19 C20 F4 -179.88(19) . . . . ?
F3 C19 C20 C21 177.99(18) . . . . ?
C18 C19 C20 C21 -1.2(3) . . . . ?
F4 C20 C21 F5 -0.5(3) . . . . ?
C19 C20 C21 F5 -179.15(18) . . . . ?
F4 C20 C21 C16 178.95(18) . . . . ?
C19 C20 C21 C16 0.3(3) . . . . ?
C17 C16 C21 F5 -179.61(16) . . . . ?
Si1 C16 C21 F5 2.9(3) . . . . ?
C17 C16 C21 C20 0.9(3) . . . . ?
Si1 C16 C21 C20 -176.56(16) . . . . ?
C27 C22 C23 C24 0.4(3) . . . . ?
C22 C23 C24 C25 -2.8(3) . . . . ?
C23 C24 C25 C26 1.7(3) . . . . ?
C24 C25 C26 C28 -177.85(18) . . . 2_666 ?
C24 C25 C26 C27 1.5(3) . . . . ?
C23 C22 C27 C28 -179.03(17) . . . . ?
C23 C22 C27 C26 2.9(3) . . . . ?
C28 C26 C27 C28 -2.5(3) 2_666 . . . ?
C25 C26 C27 C28 178.11(16) . . . . ?
C28 C26 C27 C22 175.63(16) 2_666 . . . ?
C25 C26 C27 C22 -3.8(2) . . . . ?
C22 C27 C28 C26 -175.55(16) . . . 2_666 ?
C26 C27 C28 C26 2.5(3) . . . 2_666 ?
C22 C27 C28 C29 5.2(3) . . . . ?
C26 C27 C28 C29 -176.73(15) . . . . ?
C27 C28 C29 C30 -95.0(2) . . . . ?
C26 C28 C29 C30 85.7(2) 2_666 . . . ?
C27 C28 C29 C34 83.7(2) . . . . ?
C26 C28 C29 C34 -95.5(2) 2_666 . . . ?
C34 C29 C30 C31 -0.3(3) . . . . ?
C28 C29 C30 C31 178.44(17) . . . . ?
C29 C30 C31 C32 0.7(3) . . . . ?
C30 C31 C32 C33 -0.5(3) . . . . ?
C31 C32 C33 C34 0.0(3) . . . . ?
C32 C33 C34 C29 0.4(3) . . . . ?
C32 C33 C34 Si2 -179.00(14) . . . . ?
C30 C29 C34 C33 -0.2(3) . . . . ?
C28 C29 C34 C33 -178.97(16) . . . . ?
C30 C29 C34 Si2 179.15(13) . . . . ?
C28 C29 C34 Si2 0.4(2) . . . . ?
C33 C34 Si2 C36 -138.32(14) . . . . ?
C29 C34 Si2 C36 42.32(18) . . . . ?
C33 C34 Si2 C35 -17.50(17) . . . . ?
C29 C34 Si2 C35 163.14(15) . . . . ?
C33 C34 Si2 C37 98.81(15) . . . . ?
C29 C34 Si2 C37 -80.54(16) . . . . ?
C36 Si2 C37 C38 171.90(14) . . . . ?
C35 Si2 C37 C38 56.06(17) . . . . ?
C34 Si2 C37 C38 -62.34(16) . . . . ?
C36 Si2 C37 C42 -11.70(19) . . . . ?
C35 Si2 C37 C42 -127.54(17) . . . . ?
C34 Si2 C37 C42 114.07(16) . . . . ?
C42 C37 C38 F6 -179.16(15) . . . . ?
Si2 C37 C38 F6 -2.3(2) . . . . ?
C42 C37 C38 C39 -1.1(3) . . . . ?
Si2 C37 C38 C39 175.73(14) . . . . ?
F6 C38 C39 F7 -1.0(3) . . . . ?
C37 C38 C39 F7 -179.16(16) . . . . ?
F6 C38 C39 C40 177.42(16) . . . . ?
C37 C38 C39 C40 -0.7(3) . . . . ?
F7 C39 C40 F8 0.6(3) . . . . ?
C38 C39 C40 F8 -177.93(16) . . . . ?
F7 C39 C40 C41 179.94(16) . . . . ?
C38 C39 C40 C41 1.5(3) . . . . ?
F8 C40 C41 F9 -0.2(3) . . . . ?
C39 C40 C41 F9 -179.57(16) . . . . ?
F8 C40 C41 C42 179.02(16) . . . . ?
C39 C40 C41 C42 -0.4(3) . . . . ?
F9 C41 C42 F10 -0.8(3) . . . . ?
C40 C41 C42 F10 180.00(16) . . . . ?
F9 C41 C42 C37 177.59(16) . . . . ?
C40 C41 C42 C37 -1.6(3) . . . . ?
C38 C37 C42 F10 -179.43(16) . . . . ?
Si2 C37 C42 F10 4.0(3) . . . . ?
C38 C37 C42 C41 2.2(3) . . . . ?
Si2 C37 C42 C41 -174.34(14) . . . . ?
